data_7150600
loop_
_publ_author_name
'Rahanyan, Nelli'
'Linden, Anthony'
'Baldridge, Kim K.'
'Siegel, Jay S.'

_publ_section_title
;
 Diels--Alder reactions of 3,6-disubstituted 1,2,4,5-tetrazines.
 Synthesis and X-ray crystal structures of diazafluoranthene
 derivatives
;
_journal_issue 10
_journal_name_full 'Organic &amp; Biomolecular Chemistry'
_journal_page_first 2082
_journal_page_last 2092
_journal_paper_doi 10.1039/b820551e
_journal_volume 7
_journal_year 2009
_chemical_formula_moiety 'C24 H26 N4 O2, 0.5(C H4 O)'
_chemical_formula_sum 'C24.5 H28 N4 O2.5'
_chemical_formula_weight 418.51
_chemical_name_systematic
;
?
;
_space_group_IT_number 13
_symmetry_cell_setting monoclinic
_symmetry_Int_Tables_number 13
_symmetry_space_group_name_Hall '-P 2yc'
_symmetry_space_group_name_H-M 'P 1 2/c 1'
_atom_sites_solution_hydrogens geom
_atom_sites_solution_primary direct
_atom_sites_solution_secondary difmap
_audit_creation_date 07-05-16
_audit_creation_method SHELXL-97
_cell_angle_alpha 90.00
_cell_angle_beta 92.478(2)
_cell_angle_gamma 90.00
_cell_formula_units_Z 8
_cell_length_a 15.7180(7)
_cell_length_b 13.3493(6)
_cell_length_c 23.9219(10)
_cell_measurement_reflns_used 8679
_cell_measurement_temperature 160(1)
_cell_measurement_theta_max 25.0
_cell_measurement_theta_min 2.0
_cell_volume 5014.7(4)
_computing_cell_refinement 'DENZO-SMN (Otwinowski & Minor, 1997)'
_computing_data_collection 'COLLECT (Nonius, 2000)'
_computing_data_reduction 'DENZO-SMN and SCALEPACK (Otwinowski & Minor, 1997)'
_computing_molecular_graphics 'ORTEPII (Johnson, 1976)'
_computing_publication_material 'SHELXL97 and PLATON (Spek, 2006)'
_computing_structure_refinement 'SHELXL97 (Sheldrick, 1997)'
_computing_structure_solution 'SIR92 (Altomare et al., 1994)'
_diffrn_ambient_temperature 160(1)
_diffrn_detector '65 mm CCD camera on \k goniostat'
_diffrn_detector_area_resol_mean 9
_diffrn_measured_fraction_theta_full 0.988
_diffrn_measured_fraction_theta_max 0.988
_diffrn_measurement_device_type 'Nonius KappaCCD area-detector diffractometer'
_diffrn_measurement_method '\f and \w scans with \k offsets'
_diffrn_radiation_monochromator 'horizontally mounted graphite crystal'
_diffrn_radiation_source 'Nonius FR590 sealed tube generator'
_diffrn_radiation_type 'Mo K\a'
_diffrn_radiation_wavelength 0.71073
_diffrn_reflns_av_R_equivalents 0.1150
_diffrn_reflns_av_sigmaI/netI 0.1166
_diffrn_reflns_limit_h_max 18
_diffrn_reflns_limit_h_min 0
_diffrn_reflns_limit_k_max 15
_diffrn_reflns_limit_k_min 0
_diffrn_reflns_limit_l_max 28
_diffrn_reflns_limit_l_min -28
_diffrn_reflns_number 49418
_diffrn_reflns_theta_full 25.03
_diffrn_reflns_theta_max 25.03
_diffrn_reflns_theta_min 2.00
_diffrn_standards_decay_% 0
_diffrn_standards_number 0
_exptl_absorpt_coefficient_mu 0.0732
_exptl_absorpt_correction_type none
_exptl_crystal_colour colourless
_exptl_crystal_density_diffrn 1.109
_exptl_crystal_density_method 'not measured'
_exptl_crystal_description plate
_exptl_crystal_F_000 1784
_exptl_crystal_size_max 0.30
_exptl_crystal_size_mid 0.22
_exptl_crystal_size_min 0.05
_refine_diff_density_max 0.444
_refine_diff_density_min -0.415
_refine_diff_density_rms 0.102
_refine_ls_extinction_method none
_refine_ls_goodness_of_fit_ref 1.053
_refine_ls_hydrogen_treatment constr
_refine_ls_matrix_type full
_refine_ls_number_parameters 553
_refine_ls_number_reflns 8767
_refine_ls_number_restraints 0
_refine_ls_restrained_S_all 1.053
_refine_ls_R_factor_all 0.1478
_refine_ls_R_factor_gt 0.0933
_refine_ls_shift/su_max 0.001
_refine_ls_shift/su_mean 0.000
_refine_ls_structure_factor_coef Fsqd
_refine_ls_weighting_details 'w=1/[\s^2^(Fo^2^)+(0.1529P)^2^+2.6816P] where P=(Fo^2^+2Fc^2^)/3'
_refine_ls_weighting_scheme calc
_refine_ls_wR_factor_gt 0.2436
_refine_ls_wR_factor_ref 0.2758
_reflns_number_gt 5315
_reflns_number_total 8767
_reflns_threshold_expression 'I > 2\s(I)'
_cod_data_source_file b820551e.txt
_cod_data_source_block sg0718
_cod_database_code 7150600

loop_
_symmetry_equiv_pos_as_xyz
'x, y, z'
'-x, y, -z+1/2'
'-x, -y, -z'
'x, -y, z-1/2'

loop_
_atom_site_label
_atom_site_type_symbol
_atom_site_fract_x
_atom_site_fract_y
_atom_site_fract_z
_atom_site_U_iso_or_equiv
_atom_site_adp_type
_atom_site_occupancy
_atom_site_symmetry_multiplicity
_atom_site_calc_flag
_atom_site_refinement_flags
_atom_site_disorder_assembly
_atom_site_disorder_group
O17 O 0.38887(15) 0.37875(19) 0.25525(9) 0.0179(6) Uani 1 1 d . . .
O27 O 0.02280(16) 0.4591(2) 0.07952(9) 0.0249(7) Uani 1 1 d . . .
N1 N 0.1045(2) 0.4546(3) 0.21765(12) 0.0240(8) Uani 1 1 d . . .
N2 N 0.17340(19) 0.4380(2) 0.25002(12) 0.0209(8) Uani 1 1 d . . .
N18 N 0.2988(2) 0.4017(2) 0.32496(11) 0.0222(8) Uani 1 1 d . . .
H181 H 0.3406 0.4047 0.3506 0.027 Uiso 1 1 calc R . .
H182 H 0.2457 0.4079 0.3346 0.027 Uiso 1 1 calc R . .
N28 N -0.04460(19) 0.4804(3) 0.15998(12) 0.0269(9) Uani 1 1 d . . .
H281 H -0.0917 0.5008 0.1424 0.032 Uiso 1 1 calc R . .
H282 H -0.0419 0.4765 0.1967 0.032 Uiso 1 1 calc R . .
C3 C 0.2400(2) 0.3894(3) 0.23056(14) 0.0134(8) Uani 1 1 d . . .
C4 C 0.2391(2) 0.3478(3) 0.17729(14) 0.0147(8) Uani 1 1 d . . .
C5 C 0.2967(2) 0.2820(3) 0.14641(14) 0.0141(8) Uani 1 1 d . . .
C6 C 0.3740(2) 0.2354(3) 0.15813(14) 0.0152(9) Uani 1 1 d . . .
H6 H 0.4035 0.2462 0.1931 0.018 Uiso 1 1 calc R . .
C7 C 0.4093(2) 0.1710(3) 0.11740(14) 0.0156(8) Uani 1 1 d . . .
C8 C 0.3667(2) 0.1568(3) 0.06642(14) 0.0173(9) Uani 1 1 d . . .
H8 H 0.3924 0.1171 0.0388 0.021 Uiso 1 1 calc R . .
C9 C 0.2850(2) 0.2001(3) 0.05399(14) 0.0181(9) Uani 1 1 d . . .
C10 C 0.2317(3) 0.1810(3) 0.00635(15) 0.0232(10) Uani 1 1 d . . .
H10 H 0.2524 0.1411 -0.0230 0.028 Uiso 1 1 calc R . .
C11 C 0.1494(3) 0.2192(3) 0.00132(15) 0.0223(9) Uani 1 1 d . . .
C12 C 0.1203(3) 0.2844(3) 0.04375(14) 0.0201(9) Uani 1 1 d . . .
H12 H 0.0649 0.3128 0.0402 0.024 Uiso 1 1 calc R . .
C13 C 0.1732(2) 0.3064(3) 0.09034(13) 0.0134(8) Uani 1 1 d . . .
C14 C 0.1641(2) 0.3636(3) 0.14289(14) 0.0141(8) Uani 1 1 d . . .
C15 C 0.1003(2) 0.4219(3) 0.16459(14) 0.0177(9) Uani 1 1 d . . .
C16 C 0.2532(2) 0.2618(3) 0.09484(14) 0.0135(8) Uani 1 1 d . . .
C17 C 0.3159(2) 0.3880(3) 0.27182(14) 0.0128(8) Uani 1 1 d . . .
C19 C 0.4907(2) 0.1122(3) 0.13384(15) 0.0184(9) Uani 1 1 d . . .
C20 C 0.4657(3) 0.0333(3) 0.17680(15) 0.0256(10) Uani 1 1 d . . .
H201 H 0.5161 -0.0057 0.1888 0.038 Uiso 1 1 calc R . .
H202 H 0.4226 -0.0116 0.1598 0.038 Uiso 1 1 calc R . .
H203 H 0.4425 0.0667 0.2093 0.038 Uiso 1 1 calc R . .
C21 C 0.5598(2) 0.1822(3) 0.15964(18) 0.0300(10) Uani 1 1 d . . .
H211 H 0.5762 0.2314 0.1316 0.045 Uiso 1 1 calc R . .
H212 H 0.6097 0.1427 0.1718 0.045 Uiso 1 1 calc R . .
H213 H 0.5374 0.2172 0.1919 0.045 Uiso 1 1 calc R . .
C22 C 0.5272(3) 0.0574(3) 0.08354(16) 0.0318(11) Uani 1 1 d . . .
H221 H 0.5342 0.1051 0.0529 0.048 Uiso 1 1 calc R . .
H222 H 0.4879 0.0041 0.0710 0.048 Uiso 1 1 calc R . .
H223 H 0.5825 0.0282 0.0946 0.048 Uiso 1 1 calc R . .
C23 C 0.0876(3) 0.1907(3) -0.04653(16) 0.0299(11) Uani 1 1 d . . .
C24 C 0.1260(4) 0.1175(4) -0.0871(2) 0.0698(19) Uani 1 1 d . . .
H241 H 0.0858 0.1064 -0.1190 0.105 Uiso 1 1 calc R . .
H242 H 0.1378 0.0537 -0.0680 0.105 Uiso 1 1 calc R . .
H243 H 0.1792 0.1452 -0.1005 0.105 Uiso 1 1 calc R . .
C25 C 0.0564(3) 0.2815(4) -0.07834(18) 0.0479(14) Uani 1 1 d . . .
H251 H 0.0284 0.3273 -0.0529 0.072 Uiso 1 1 calc R . .
H252 H 0.0158 0.2610 -0.1084 0.072 Uiso 1 1 calc R . .
H253 H 0.1048 0.3156 -0.0945 0.072 Uiso 1 1 calc R . .
C26 C 0.0093(4) 0.1405(4) -0.0216(2) 0.0639(17) Uani 1 1 d . . .
H261 H -0.0195 0.1888 0.0019 0.096 Uiso 1 1 calc R . .
H262 H 0.0278 0.0827 0.0011 0.096 Uiso 1 1 calc R . .
H263 H -0.0300 0.1182 -0.0520 0.096 Uiso 1 1 calc R . .
C27 C 0.0214(2) 0.4557(3) 0.13155(14) 0.0178(9) Uani 1 1 d . . .
O47 O 0.56587(16) 0.4224(2) 0.09347(10) 0.0201(6) Uani 1 1 d . . .
O57 O 0.20268(16) 0.4892(2) -0.09159(9) 0.0212(7) Uani 1 1 d . . .
N31 N 0.28164(19) 0.4961(2) 0.04693(11) 0.0146(7) Uani 1 1 d . . .
N32 N 0.34929(18) 0.4857(2) 0.08146(11) 0.0137(7) Uani 1 1 d . . .
N48 N 0.4730(2) 0.4564(3) 0.15987(12) 0.0247(8) Uani 1 1 d . . .
H481 H 0.5128 0.4547 0.1869 0.030 Uiso 1 1 calc R . .
H482 H 0.4199 0.4688 0.1677 0.030 Uiso 1 1 calc R . .
N58 N 0.13541(18) 0.5102(2) -0.01153(11) 0.0184(8) Uani 1 1 d . . .
H581 H 0.0877 0.5276 -0.0296 0.022 Uiso 1 1 calc R . .
H582 H 0.1380 0.5080 0.0253 0.022 Uiso 1 1 calc R . .
C33 C 0.4205(2) 0.4417(3) 0.06428(13) 0.0123(8) Uani 1 1 d . . .
C34 C 0.4252(2) 0.3981(3) 0.01076(13) 0.0106(8) Uani 1 1 d . . .
C35 C 0.4886(2) 0.3389(3) -0.01786(13) 0.0128(8) Uani 1 1 d . . .
C36 C 0.5704(2) 0.3044(3) -0.00564(14) 0.0148(8) Uani 1 1 d . . .
H36 H 0.5977 0.3196 0.0295 0.018 Uiso 1 1 calc R . .
C37 C 0.6135(2) 0.2464(3) -0.04520(14) 0.0161(9) Uani 1 1 d . . .
C38 C 0.5729(2) 0.2248(3) -0.09647(14) 0.0186(9) Uani 1 1 d . . .
H38 H 0.6020 0.1861 -0.1230 0.022 Uiso 1 1 calc R . .
C39 C 0.4897(2) 0.2587(3) -0.11028(14) 0.0155(9) Uani 1 1 d . . .
C40 C 0.4418(2) 0.2426(3) -0.16171(15) 0.0218(9) Uani 1 1 d . . .
H40 H 0.4663 0.2043 -0.1904 0.026 Uiso 1 1 calc R . .
C41 C 0.3618(2) 0.2807(3) -0.17067(14) 0.0184(9) Uani 1 1 d . . .
C42 C 0.3244(2) 0.3391(3) -0.12857(14) 0.0182(9) Uani 1 1 d . . .
H42 H 0.2692 0.3669 -0.1351 0.022 Uiso 1 1 calc R . .
C43 C 0.3684(2) 0.3555(3) -0.07797(14) 0.0126(8) Uani 1 1 d . . .
C44 C 0.3521(2) 0.4095(3) -0.02565(13) 0.0120(8) Uani 1 1 d . . .
C45 C 0.2821(2) 0.4617(3) -0.00618(13) 0.0129(8) Uani 1 1 d . . .
C46 C 0.4501(2) 0.3152(3) -0.07021(13) 0.0148(8) Uani 1 1 d . . .
C47 C 0.4931(2) 0.4401(3) 0.10747(13) 0.0131(8) Uani 1 1 d . . .
C49 C 0.7046(2) 0.2082(3) -0.03290(15) 0.0202(9) Uani 1 1 d . . .
C50 C 0.7398(3) 0.2381(3) 0.02480(16) 0.0294(10) Uani 1 1 d . . .
H501 H 0.7408 0.3113 0.0278 0.044 Uiso 1 1 calc R . .
H502 H 0.7977 0.2118 0.0305 0.044 Uiso 1 1 calc R . .
H503 H 0.7035 0.2103 0.0533 0.044 Uiso 1 1 calc R . .
C51 C 0.7056(3) 0.0931(3) -0.03541(18) 0.0293(10) Uani 1 1 d . . .
H511 H 0.6672 0.0661 -0.0079 0.044 Uiso 1 1 calc R . .
H512 H 0.7636 0.0688 -0.0269 0.044 Uiso 1 1 calc R . .
H513 H 0.6867 0.0710 -0.0730 0.044 Uiso 1 1 calc R . .
C52 C 0.7640(2) 0.2488(3) -0.07683(16) 0.0270(10) Uani 1 1 d . . .
H521 H 0.7459 0.2231 -0.1138 0.041 Uiso 1 1 calc R . .
H522 H 0.8225 0.2271 -0.0676 0.041 Uiso 1 1 calc R . .
H523 H 0.7616 0.3222 -0.0771 0.041 Uiso 1 1 calc R . .
C53 C 0.3151(3) 0.2688(3) -0.22856(15) 0.0254(10) Uani 1 1 d . . .
C54 C 0.3308(3) 0.1631(3) -0.25189(16) 0.0376(12) Uani 1 1 d . . .
H541 H 0.3921 0.1528 -0.2555 0.056 Uiso 1 1 calc R . .
H542 H 0.3016 0.1563 -0.2887 0.056 Uiso 1 1 calc R . .
H543 H 0.3089 0.1129 -0.2263 0.056 Uiso 1 1 calc R . .
C55 C 0.3533(3) 0.3451(3) -0.26806(17) 0.0447(13) Uani 1 1 d . . .
H551 H 0.3478 0.4126 -0.2525 0.067 Uiso 1 1 calc R . .
H552 H 0.3231 0.3418 -0.3047 0.067 Uiso 1 1 calc R . .
H553 H 0.4137 0.3299 -0.2723 0.067 Uiso 1 1 calc R . .
C56 C 0.2204(3) 0.2873(5) -0.22638(19) 0.0572(17) Uani 1 1 d . . .
H561 H 0.1966 0.2439 -0.1979 0.086 Uiso 1 1 calc R . .
H562 H 0.1929 0.2724 -0.2630 0.086 Uiso 1 1 calc R . .
H563 H 0.2104 0.3575 -0.2168 0.086 Uiso 1 1 calc R . .
C57 C 0.2030(2) 0.4873(3) -0.03960(14) 0.0133(8) Uani 1 1 d . . .

loop_
_atom_site_aniso_label
_atom_site_aniso_U_11
_atom_site_aniso_U_22
_atom_site_aniso_U_33
_atom_site_aniso_U_23
_atom_site_aniso_U_13
_atom_site_aniso_U_12
O17 0.0075(14) 0.0345(16) 0.0117(13) -0.0048(11) -0.0001(11) 0.0012(12)
O27 0.0186(16) 0.0488(19) 0.0071(13) 0.0052(12) -0.0026(11) 0.0072(13)
N1 0.0127(19) 0.045(2) 0.0137(17) 0.0019(15) -0.0010(14) 0.0033(16)
N2 0.0120(18) 0.037(2) 0.0138(16) 0.0003(14) -0.0017(14) 0.0062(15)
N18 0.0101(18) 0.050(2) 0.0062(15) -0.0015(14) -0.0019(13) 0.0046(15)
N28 0.0120(19) 0.059(3) 0.0095(16) 0.0028(16) 0.0014(14) 0.0107(17)
C3 0.010(2) 0.022(2) 0.0083(18) 0.0036(15) 0.0019(15) -0.0022(16)
C4 0.014(2) 0.019(2) 0.0106(18) 0.0035(15) -0.0023(15) -0.0047(16)
C5 0.012(2) 0.018(2) 0.0122(18) 0.0014(15) -0.0002(15) -0.0020(16)
C6 0.013(2) 0.020(2) 0.0117(18) -0.0007(16) -0.0051(15) -0.0003(16)
C7 0.017(2) 0.015(2) 0.0149(19) 0.0014(16) 0.0027(16) 0.0019(16)
C8 0.021(2) 0.016(2) 0.0158(19) -0.0004(16) 0.0040(17) 0.0028(17)
C9 0.026(2) 0.016(2) 0.0119(19) 0.0011(15) -0.0025(16) -0.0039(17)
C10 0.029(3) 0.022(2) 0.018(2) -0.0042(17) -0.0062(18) -0.0027(19)
C11 0.030(3) 0.021(2) 0.016(2) -0.0013(17) -0.0067(17) -0.0024(19)
C12 0.022(2) 0.022(2) 0.016(2) 0.0039(16) -0.0028(17) -0.0035(17)
C13 0.017(2) 0.016(2) 0.0071(17) 0.0018(15) -0.0039(15) -0.0076(16)
C14 0.008(2) 0.025(2) 0.0093(18) 0.0037(15) -0.0007(15) -0.0021(16)
C15 0.012(2) 0.031(2) 0.0094(18) 0.0054(16) -0.0006(16) 0.0002(17)
C16 0.016(2) 0.0107(19) 0.0131(18) -0.0005(15) -0.0022(15) -0.0006(16)
C17 0.011(2) 0.018(2) 0.0098(18) 0.0006(15) -0.0020(15) 0.0006(16)
C19 0.013(2) 0.018(2) 0.023(2) -0.0007(16) -0.0035(16) 0.0002(16)
C20 0.032(3) 0.023(2) 0.021(2) 0.0045(17) -0.0065(18) 0.0107(19)
C21 0.012(2) 0.030(3) 0.047(3) -0.005(2) -0.0032(19) 0.0033(19)
C22 0.032(3) 0.036(3) 0.028(2) 0.002(2) 0.007(2) 0.017(2)
C23 0.039(3) 0.027(2) 0.021(2) -0.0033(18) -0.0216(19) -0.004(2)
C24 0.086(5) 0.064(4) 0.054(3) -0.038(3) -0.049(3) 0.022(3)
C25 0.061(4) 0.047(3) 0.033(3) 0.000(2) -0.032(2) -0.006(3)
C26 0.067(4) 0.064(4) 0.057(3) 0.001(3) -0.033(3) -0.035(3)
C27 0.008(2) 0.029(2) 0.017(2) 0.0046(17) 0.0021(16) 0.0042(17)
O47 0.0099(15) 0.0368(17) 0.0132(13) -0.0056(11) -0.0028(11) -0.0006(12)
O57 0.0172(15) 0.0391(17) 0.0073(13) 0.0021(11) 0.0025(11) 0.0063(12)
N31 0.0129(17) 0.0207(18) 0.0101(15) 0.0012(13) -0.0002(13) 0.0010(13)
N32 0.0112(17) 0.0177(17) 0.0120(15) -0.0042(13) -0.0025(13) -0.0016(13)
N48 0.0177(19) 0.047(2) 0.0092(16) -0.0054(15) -0.0022(14) -0.0016(16)
N58 0.0114(18) 0.037(2) 0.0063(15) 0.0032(14) -0.0009(13) 0.0065(15)
C33 0.014(2) 0.016(2) 0.0065(17) 0.0018(15) -0.0011(15) -0.0004(16)
C34 0.013(2) 0.0126(19) 0.0068(17) 0.0020(14) 0.0007(14) -0.0025(15)
C35 0.011(2) 0.017(2) 0.0107(18) 0.0028(15) 0.0015(15) -0.0052(16)
C36 0.015(2) 0.018(2) 0.0114(18) -0.0005(15) -0.0008(15) -0.0011(16)
C37 0.015(2) 0.016(2) 0.0177(19) 0.0001(16) 0.0042(16) 0.0021(16)
C38 0.019(2) 0.025(2) 0.0127(19) -0.0056(16) 0.0032(16) 0.0021(17)
C39 0.017(2) 0.016(2) 0.0132(18) -0.0003(15) -0.0004(16) 0.0024(16)
C40 0.023(2) 0.030(2) 0.0128(19) -0.0093(17) 0.0015(17) 0.0036(18)
C41 0.019(2) 0.026(2) 0.0092(18) -0.0025(16) -0.0015(16) 0.0057(18)
C42 0.018(2) 0.026(2) 0.0103(18) -0.0012(16) -0.0015(16) 0.0016(17)
C43 0.012(2) 0.015(2) 0.0108(18) -0.0030(15) 0.0010(15) -0.0008(16)
C44 0.010(2) 0.018(2) 0.0080(17) 0.0007(15) 0.0010(15) -0.0027(16)
C45 0.014(2) 0.015(2) 0.0090(18) 0.0032(15) -0.0012(15) 0.0001(16)
C46 0.016(2) 0.021(2) 0.0077(18) 0.0004(15) 0.0032(15) -0.0020(17)
C47 0.014(2) 0.018(2) 0.0072(18) 0.0017(15) -0.0021(15) -0.0028(16)
C49 0.014(2) 0.025(2) 0.021(2) -0.0059(17) 0.0006(17) 0.0074(17)
C50 0.014(2) 0.043(3) 0.031(2) -0.008(2) -0.0044(18) 0.0086(19)
C51 0.022(2) 0.027(3) 0.039(3) -0.001(2) -0.002(2) 0.0063(19)
C52 0.013(2) 0.035(3) 0.033(2) -0.0021(19) 0.0017(18) 0.0019(18)
C53 0.028(3) 0.034(3) 0.014(2) -0.0085(18) -0.0054(17) 0.0042(19)
C54 0.055(3) 0.039(3) 0.017(2) -0.008(2) -0.016(2) -0.006(2)
C55 0.077(4) 0.036(3) 0.020(2) -0.003(2) -0.014(2) 0.007(3)
C56 0.031(3) 0.114(5) 0.025(3) -0.028(3) -0.015(2) 0.008(3)
C57 0.008(2) 0.019(2) 0.0129(19) 0.0002(15) 0.0015(15) -0.0035(16)

loop_
_atom_type_symbol
_atom_type_description
_atom_type_number_in_cell
_atom_type_scat_dispersion_real
_atom_type_scat_dispersion_imag
_atom_type_scat_source
C C 196 0.0033 0.0016
; International Tables for Crystallography (1992).
Vol. C, Tables 4.2.6.8 and 6.1.1.4
;
H H 224 0.0000 0.0000
; International Tables for Crystallography (1992).
Vol. C, Tables 4.2.6.8 and 6.1.1.4
;
N N 32 0.0061 0.0033
; International Tables for Crystallography (1992).
Vol. C, Tables 4.2.6.8 and 6.1.1.4
;
O O 20 0.0106 0.0060
; International Tables for Crystallography (1992).
Vol. C, Tables 4.2.6.8 and 6.1.1.4
;

loop_
_geom_angle_atom_site_label_1
_geom_angle_atom_site_label_2
_geom_angle_atom_site_label_3
_geom_angle
_geom_angle_site_symmetry_1
_geom_angle_site_symmetry_3
_geom_angle_publ_flag
N2 N1 C15 120.4(3) . . ?
N1 N2 C3 120.9(3) . . ?
C17 N18 H181 120.0 . . ?
C17 N18 H182 120.0 . . ?
H181 N18 H182 120.0 . . ?
C27 N28 H281 120.0 . . ?
C27 N28 H282 120.0 . . ?
H281 N28 H282 120.0 . . ?
N2 C3 C4 122.5(3) . . ?
N2 C3 C17 112.8(3) . . ?
C4 C3 C17 124.7(3) . . ?
C3 C4 C14 116.5(3) . . ?
C3 C4 C5 135.4(3) . . ?
C14 C4 C5 108.0(3) . . ?
C6 C5 C16 118.7(3) . . ?
C6 C5 C4 135.8(3) . . ?
C16 C5 C4 105.4(3) . . ?
C5 C6 C7 119.7(3) . . ?
C5 C6 H6 120.1 . . ?
C7 C6 H6 120.1 . . ?
C8 C7 C6 119.8(3) . . ?
C8 C7 C19 121.6(3) . . ?
C6 C7 C19 118.4(3) . . ?
C7 C8 C9 121.8(3) . . ?
C7 C8 H8 119.1 . . ?
C9 C8 H8 119.1 . . ?
C16 C9 C10 117.2(4) . . ?
C16 C9 C8 116.2(3) . . ?
C10 C9 C8 126.4(3) . . ?
C11 C10 C9 121.5(4) . . ?
C11 C10 H10 119.3 . . ?
C9 C10 H10 119.3 . . ?
C10 C11 C12 119.2(3) . . ?
C10 C11 C23 122.4(3) . . ?
C12 C11 C23 118.4(4) . . ?
C13 C12 C11 119.9(4) . . ?
C13 C12 H12 120.0 . . ?
C11 C12 H12 120.0 . . ?
C16 C13 C12 118.6(3) . . ?
C16 C13 C14 106.0(3) . . ?
C12 C13 C14 135.3(3) . . ?
C15 C14 C4 117.4(3) . . ?
C15 C14 C13 134.7(3) . . ?
C4 C14 C13 107.8(3) . . ?
N1 C15 C14 122.0(3) . . ?
N1 C15 C27 113.8(3) . . ?
C14 C15 C27 124.2(3) . . ?
C9 C16 C13 123.4(3) . . ?
C9 C16 C5 123.6(3) . . ?
C13 C16 C5 112.9(3) . . ?
O17 C17 N18 123.5(3) . . ?
O17 C17 C3 120.5(3) . . ?
N18 C17 C3 115.9(3) . . ?
C20 C19 C7 106.7(3) . . ?
C20 C19 C22 108.2(3) . . ?
C7 C19 C22 112.1(3) . . ?
C20 C19 C21 110.2(3) . . ?
C7 C19 C21 110.9(3) . . ?
C22 C19 C21 108.8(3) . . ?
C19 C20 H201 109.5 . . ?
C19 C20 H202 109.5 . . ?
H201 C20 H202 109.5 . . ?
C19 C20 H203 109.5 . . ?
H201 C20 H203 109.5 . . ?
H202 C20 H203 109.5 . . ?
C19 C21 H211 109.5 . . ?
C19 C21 H212 109.5 . . ?
H211 C21 H212 109.5 . . ?
C19 C21 H213 109.5 . . ?
H211 C21 H213 109.5 . . ?
H212 C21 H213 109.5 . . ?
C19 C22 H221 109.5 . . ?
C19 C22 H222 109.5 . . ?
H221 C22 H222 109.5 . . ?
C19 C22 H223 109.5 . . ?
H221 C22 H223 109.5 . . ?
H222 C22 H223 109.5 . . ?
C25 C23 C11 111.3(3) . . ?
C25 C23 C24 109.0(4) . . ?
C11 C23 C24 112.6(4) . . ?
C25 C23 C26 107.3(4) . . ?
C11 C23 C26 108.2(3) . . ?
C24 C23 C26 108.3(4) . . ?
C23 C24 H241 109.5 . . ?
C23 C24 H242 109.5 . . ?
H241 C24 H242 109.5 . . ?
C23 C24 H243 109.5 . . ?
H241 C24 H243 109.5 . . ?
H242 C24 H243 109.5 . . ?
C23 C25 H251 109.5 . . ?
C23 C25 H252 109.5 . . ?
H251 C25 H252 109.5 . . ?
C23 C25 H253 109.5 . . ?
H251 C25 H253 109.5 . . ?
H252 C25 H253 109.5 . . ?
C23 C26 H261 109.5 . . ?
C23 C26 H262 109.5 . . ?
H261 C26 H262 109.5 . . ?
C23 C26 H263 109.5 . . ?
H261 C26 H263 109.5 . . ?
H262 C26 H263 109.5 . . ?
O27 C27 N28 124.0(3) . . ?
O27 C27 C15 119.0(3) . . ?
N28 C27 C15 117.1(3) . . ?
N32 N31 C45 120.9(3) . . ?
N31 N32 C33 120.8(3) . . ?
C47 N48 H481 120.0 . . ?
C47 N48 H482 120.0 . . ?
H481 N48 H482 120.0 . . ?
C57 N58 H581 120.0 . . ?
C57 N58 H582 120.0 . . ?
H581 N58 H582 120.0 . . ?
N32 C33 C34 122.3(3) . . ?
N32 C33 C47 114.4(3) . . ?
C34 C33 C47 123.3(3) . . ?
C33 C34 C44 116.1(3) . . ?
C33 C34 C35 135.2(3) . . ?
C44 C34 C35 108.7(3) . . ?
C36 C35 C46 118.3(3) . . ?
C36 C35 C34 136.5(3) . . ?
C46 C35 C34 105.2(3) . . ?
C35 C36 C37 120.5(3) . . ?
C35 C36 H36 119.8 . . ?
C37 C36 H36 119.8 . . ?
C38 C37 C36 119.2(3) . . ?
C38 C37 C49 119.3(3) . . ?
C36 C37 C49 121.5(3) . . ?
C37 C38 C39 121.8(3) . . ?
C37 C38 H38 119.1 . . ?
C39 C38 H38 119.1 . . ?
C46 C39 C38 116.9(3) . . ?
C46 C39 C40 116.1(3) . . ?
C38 C39 C40 127.0(3) . . ?
C41 C40 C39 121.7(3) . . ?
C41 C40 H40 119.1 . . ?
C39 C40 H40 119.1 . . ?
C40 C41 C42 120.0(3) . . ?
C40 C41 C53 120.0(3) . . ?
C42 C41 C53 119.7(3) . . ?
C43 C42 C41 120.0(3) . . ?
C43 C42 H42 120.0 . . ?
C41 C42 H42 120.0 . . ?
C42 C43 C46 118.5(3) . . ?
C42 C43 C44 136.0(3) . . ?
C46 C43 C44 105.5(3) . . ?
C45 C44 C34 118.5(3) . . ?
C45 C44 C43 133.9(3) . . ?
C34 C44 C43 107.6(3) . . ?
N31 C45 C44 121.2(3) . . ?
N31 C45 C57 112.9(3) . . ?
C44 C45 C57 125.9(3) . . ?
C39 C46 C43 123.7(3) . . ?
C39 C46 C35 123.3(3) . . ?
C43 C46 C35 113.0(3) . . ?
O47 C47 N48 123.5(3) . . ?
O47 C47 C33 120.2(3) . . ?
N48 C47 C33 116.3(3) . . ?
C50 C49 C52 108.8(3) . . ?
C50 C49 C37 112.8(3) . . ?
C52 C49 C37 110.0(3) . . ?
C50 C49 C51 107.1(3) . . ?
C52 C49 C51 108.6(3) . . ?
C37 C49 C51 109.6(3) . . ?
C49 C50 H501 109.5 . . ?
C49 C50 H502 109.5 . . ?
H501 C50 H502 109.5 . . ?
C49 C50 H503 109.5 . . ?
H501 C50 H503 109.5 . . ?
H502 C50 H503 109.5 . . ?
C49 C51 H511 109.5 . . ?
C49 C51 H512 109.5 . . ?
H511 C51 H512 109.5 . . ?
C49 C51 H513 109.5 . . ?
H511 C51 H513 109.5 . . ?
H512 C51 H513 109.5 . . ?
C49 C52 H521 109.5 . . ?
C49 C52 H522 109.5 . . ?
H521 C52 H522 109.5 . . ?
C49 C52 H523 109.5 . . ?
H521 C52 H523 109.5 . . ?
H522 C52 H523 109.5 . . ?
C56 C53 C55 109.1(4) . . ?
C56 C53 C54 109.6(4) . . ?
C55 C53 C54 108.2(3) . . ?
C56 C53 C41 112.5(3) . . ?
C55 C53 C41 107.4(3) . . ?
C54 C53 C41 109.9(3) . . ?
C53 C54 H541 109.5 . . ?
C53 C54 H542 109.5 . . ?
H541 C54 H542 109.5 . . ?
C53 C54 H543 109.5 . . ?
H541 C54 H543 109.5 . . ?
H542 C54 H543 109.5 . . ?
C53 C55 H551 109.5 . . ?
C53 C55 H552 109.5 . . ?
H551 C55 H552 109.5 . . ?
C53 C55 H553 109.5 . . ?
H551 C55 H553 109.5 . . ?
H552 C55 H553 109.5 . . ?
C53 C56 H561 109.5 . . ?
C53 C56 H562 109.5 . . ?
H561 C56 H562 109.5 . . ?
C53 C56 H563 109.5 . . ?
H561 C56 H563 109.5 . . ?
H562 C56 H563 109.5 . . ?
O57 C57 N58 122.5(3) . . ?
O57 C57 C45 120.6(3) . . ?
N58 C57 C45 116.9(3) . . ?

loop_
_geom_bond_atom_site_label_1
_geom_bond_atom_site_label_2
_geom_bond_distance
_geom_bond_site_symmetry_2
_geom_bond_publ_flag
O17 C17 1.235(4) . ?
O27 C27 1.246(4) . ?
N1 N2 1.322(4) . ?
N1 C15 1.341(4) . ?
N2 C3 1.332(4) . ?
N18 C17 1.323(4) . ?
N18 H181 0.8800 . ?
N18 H182 0.8800 . ?
N28 C27 1.307(4) . ?
N28 H281 0.8800 . ?
N28 H282 0.8800 . ?
C3 C4 1.390(5) . ?
C3 C17 1.516(5) . ?
C4 C14 1.424(5) . ?
C4 C5 1.482(5) . ?
C5 C6 1.382(5) . ?
C5 C16 1.410(5) . ?
C6 C7 1.429(5) . ?
C6 H6 0.9500 . ?
C7 C8 1.379(5) . ?
C7 C19 1.537(5) . ?
C8 C9 1.427(5) . ?
C8 H8 0.9500 . ?
C9 C16 1.388(5) . ?
C9 C10 1.408(5) . ?
C10 C11 1.391(6) . ?
C10 H10 0.9500 . ?
C11 C12 1.427(5) . ?
C11 C23 1.517(5) . ?
C12 C13 1.393(5) . ?
C12 H12 0.9500 . ?
C13 C16 1.391(5) . ?
C13 C14 1.484(5) . ?
C14 C15 1.387(5) . ?
C15 C27 1.510(5) . ?
C19 C20 1.535(5) . ?
C19 C22 1.540(5) . ?
C19 C21 1.541(5) . ?
C20 H201 0.9800 . ?
C20 H202 0.9800 . ?
C20 H203 0.9800 . ?
C21 H211 0.9800 . ?
C21 H212 0.9800 . ?
C21 H213 0.9800 . ?
C22 H221 0.9800 . ?
C22 H222 0.9800 . ?
C22 H223 0.9800 . ?
C23 C25 1.503(6) . ?
C23 C24 1.520(6) . ?
C23 C26 1.543(6) . ?
C24 H241 0.9800 . ?
C24 H242 0.9800 . ?
C24 H243 0.9800 . ?
C25 H251 0.9800 . ?
C25 H252 0.9800 . ?
C25 H253 0.9800 . ?
C26 H261 0.9800 . ?
C26 H262 0.9800 . ?
C26 H263 0.9800 . ?
O47 C47 1.229(4) . ?
O57 C57 1.244(4) . ?
N31 N32 1.325(4) . ?
N31 C45 1.351(4) . ?
N32 C33 1.344(4) . ?
N48 C47 1.324(4) . ?
N48 H481 0.8800 . ?
N48 H482 0.8800 . ?
N58 C57 1.316(4) . ?
N58 H581 0.8800 . ?
N58 H582 0.8800 . ?
C33 C34 1.412(5) . ?
C33 C47 1.506(5) . ?
C34 C44 1.419(5) . ?
C34 C35 1.465(5) . ?
C35 C36 1.384(5) . ?
C35 C46 1.404(5) . ?
C36 C37 1.418(5) . ?
C36 H36 0.9500 . ?
C37 C38 1.389(5) . ?
C37 C49 1.535(5) . ?
C38 C39 1.409(5) . ?
C38 H38 0.9500 . ?
C39 C46 1.388(5) . ?
C39 C40 1.431(5) . ?
C40 C41 1.365(5) . ?
C40 H40 0.9500 . ?
C41 C42 1.421(5) . ?
C41 C53 1.548(5) . ?
C42 C43 1.385(5) . ?
C42 H42 0.9500 . ?
C43 C46 1.397(5) . ?
C43 C44 1.476(5) . ?
C44 C45 1.399(5) . ?
C45 C57 1.489(5) . ?
C49 C50 1.518(5) . ?
C49 C52 1.535(5) . ?
C49 C51 1.538(6) . ?
C50 H501 0.9800 . ?
C50 H502 0.9800 . ?
C50 H503 0.9800 . ?
C51 H511 0.9800 . ?
C51 H512 0.9800 . ?
C51 H513 0.9800 . ?
C52 H521 0.9800 . ?
C52 H522 0.9800 . ?
C52 H523 0.9800 . ?
C53 C56 1.511(6) . ?
C53 C55 1.530(6) . ?
C53 C54 1.542(6) . ?
C54 H541 0.9800 . ?
C54 H542 0.9800 . ?
C54 H543 0.9800 . ?
C55 H551 0.9800 . ?
C55 H552 0.9800 . ?
C55 H553 0.9800 . ?
C56 H561 0.9800 . ?
C56 H562 0.9800 . ?
C56 H563 0.9800 . ?

loop_
_geom_hbond_atom_site_label_D
_geom_hbond_atom_site_label_H
_geom_hbond_atom_site_label_A
_geom_hbond_distance_DH
_geom_hbond_distance_HA
_geom_hbond_distance_DA
_geom_hbond_angle_DHA
_geom_hbond_site_symmetry_A
_geom_hbond_publ_flag
N18 H181 O47 0.88 1.96 2.837(4) 176 2_655 yes
N18 H182 O57 0.88 2.36 2.941(4) 124 4_566 yes
N28 H281 O57 0.88 2.09 2.943(4) 165 3_565 yes
N28 H282 N1 0.88 2.33 3.133(4) 152 2 yes
N48 H481 O17 0.88 2.27 3.087(4) 155 2_655 yes
N48 H482 O17 0.88 2.48 2.879(4) 108 . yes
N58 H582 O27 0.88 2.36 2.945(4) 124 . yes
N58 H581 O27 0.88 2.07 2.941(4) 169 3_565 yes

loop_
_geom_torsion_atom_site_label_1
_geom_torsion_atom_site_label_2
_geom_torsion_atom_site_label_3
_geom_torsion_atom_site_label_4
_geom_torsion
_geom_torsion_site_symmetry_1
_geom_torsion_site_symmetry_2
_geom_torsion_site_symmetry_3
_geom_torsion_site_symmetry_4
_geom_torsion_publ_flag
C15 N1 N2 C3 0.6(5) . . . . ?
N1 N2 C3 C4 -4.6(5) . . . . ?
N1 N2 C3 C17 173.6(3) . . . . ?
N2 C3 C4 C14 2.9(5) . . . . ?
C17 C3 C4 C14 -175.1(3) . . . . ?
N2 C3 C4 C5 -172.0(4) . . . . ?
C17 C3 C4 C5 10.1(6) . . . . ?
C3 C4 C5 C6 0.3(7) . . . . ?
C14 C4 C5 C6 -174.9(4) . . . . ?
C3 C4 C5 C16 175.3(4) . . . . ?
C14 C4 C5 C16 0.1(4) . . . . ?
C16 C5 C6 C7 2.1(5) . . . . ?
C4 C5 C6 C7 176.6(4) . . . . ?
C5 C6 C7 C8 0.8(5) . . . . ?
C5 C6 C7 C19 -174.0(3) . . . . ?
C6 C7 C8 C9 -3.8(5) . . . . ?
C19 C7 C8 C9 170.9(3) . . . . ?
C7 C8 C9 C16 3.6(5) . . . . ?
C7 C8 C9 C10 -171.9(4) . . . . ?
C16 C9 C10 C11 -2.5(5) . . . . ?
C8 C9 C10 C11 173.0(4) . . . . ?
C9 C10 C11 C12 4.1(6) . . . . ?
C9 C10 C11 C23 -173.3(4) . . . . ?
C10 C11 C12 C13 -2.1(5) . . . . ?
C23 C11 C12 C13 175.4(3) . . . . ?
C11 C12 C13 C16 -1.4(5) . . . . ?
C11 C12 C13 C14 -175.5(4) . . . . ?
C3 C4 C14 C15 2.3(5) . . . . ?
C5 C4 C14 C15 178.6(3) . . . . ?
C3 C4 C14 C13 -175.2(3) . . . . ?
C5 C4 C14 C13 1.0(4) . . . . ?
C16 C13 C14 C15 -178.7(4) . . . . ?
C12 C13 C14 C15 -4.0(7) . . . . ?
C16 C13 C14 C4 -1.7(4) . . . . ?
C12 C13 C14 C4 172.9(4) . . . . ?
N2 N1 C15 C14 4.9(6) . . . . ?
N2 N1 C15 C27 -174.2(3) . . . . ?
C4 C14 C15 N1 -6.2(5) . . . . ?
C13 C14 C15 N1 170.5(4) . . . . ?
C4 C14 C15 C27 172.8(3) . . . . ?
C13 C14 C15 C27 -10.5(7) . . . . ?
C10 C9 C16 C13 -1.2(5) . . . . ?
C8 C9 C16 C13 -177.2(3) . . . . ?
C10 C9 C16 C5 175.4(3) . . . . ?
C8 C9 C16 C5 -0.6(5) . . . . ?
C12 C13 C16 C9 3.1(5) . . . . ?
C14 C13 C16 C9 178.8(3) . . . . ?
C12 C13 C16 C5 -173.8(3) . . . . ?
C14 C13 C16 C5 1.9(4) . . . . ?
C6 C5 C16 C9 -2.2(5) . . . . ?
C4 C5 C16 C9 -178.2(3) . . . . ?
C6 C5 C16 C13 174.7(3) . . . . ?
C4 C5 C16 C13 -1.3(4) . . . . ?
N2 C3 C17 O17 -154.7(3) . . . . ?
C4 C3 C17 O17 23.4(5) . . . . ?
N2 C3 C17 N18 22.3(4) . . . . ?
C4 C3 C17 N18 -159.5(3) . . . . ?
C8 C7 C19 C20 -105.5(4) . . . . ?
C6 C7 C19 C20 69.2(4) . . . . ?
C8 C7 C19 C22 12.7(5) . . . . ?
C6 C7 C19 C22 -172.5(3) . . . . ?
C8 C7 C19 C21 134.5(4) . . . . ?
C6 C7 C19 C21 -50.8(4) . . . . ?
C10 C11 C23 C25 -122.8(4) . . . . ?
C12 C11 C23 C25 59.8(5) . . . . ?
C10 C11 C23 C24 -0.1(6) . . . . ?
C12 C11 C23 C24 -177.5(4) . . . . ?
C10 C11 C23 C26 119.5(5) . . . . ?
C12 C11 C23 C26 -57.9(5) . . . . ?
N1 C15 C27 O27 156.7(4) . . . . ?
C14 C15 C27 O27 -22.4(6) . . . . ?
N1 C15 C27 N28 -22.9(5) . . . . ?
C14 C15 C27 N28 158.0(4) . . . . ?
C45 N31 N32 C33 0.9(5) . . . . ?
N31 N32 C33 C34 -4.8(5) . . . . ?
N31 N32 C33 C47 177.1(3) . . . . ?
N32 C33 C34 C44 4.4(5) . . . . ?
C47 C33 C34 C44 -177.8(3) . . . . ?
N32 C33 C34 C35 -173.7(3) . . . . ?
C47 C33 C34 C35 4.2(6) . . . . ?
C33 C34 C35 C36 -2.9(7) . . . . ?
C44 C34 C35 C36 179.0(4) . . . . ?
C33 C34 C35 C46 176.9(4) . . . . ?
C44 C34 C35 C46 -1.2(4) . . . . ?
C46 C35 C36 C37 -0.1(5) . . . . ?
C34 C35 C36 C37 179.7(4) . . . . ?
C35 C36 C37 C38 0.1(5) . . . . ?
C35 C36 C37 C49 179.3(3) . . . . ?
C36 C37 C38 C39 -0.1(5) . . . . ?
C49 C37 C38 C39 -179.4(3) . . . . ?
C37 C38 C39 C46 0.2(5) . . . . ?
C37 C38 C39 C40 179.1(4) . . . . ?
C46 C39 C40 C41 0.1(6) . . . . ?
C38 C39 C40 C41 -178.9(4) . . . . ?
C39 C40 C41 C42 0.6(6) . . . . ?
C39 C40 C41 C53 175.1(3) . . . . ?
C40 C41 C42 C43 -1.4(6) . . . . ?
C53 C41 C42 C43 -175.8(3) . . . . ?
C41 C42 C43 C46 1.3(5) . . . . ?
C41 C42 C43 C44 -179.9(4) . . . . ?
C33 C34 C44 C45 -0.2(5) . . . . ?
C35 C34 C44 C45 178.3(3) . . . . ?
C33 C34 C44 C43 -177.6(3) . . . . ?
C35 C34 C44 C43 0.9(4) . . . . ?
C42 C43 C44 C45 4.0(7) . . . . ?
C46 C43 C44 C45 -177.1(4) . . . . ?
C42 C43 C44 C34 -179.2(4) . . . . ?
C46 C43 C44 C34 -0.2(4) . . . . ?
N32 N31 C45 C44 3.3(5) . . . . ?
N32 N31 C45 C57 -175.6(3) . . . . ?
C34 C44 C45 N31 -3.5(5) . . . . ?
C43 C44 C45 N31 173.1(4) . . . . ?
C34 C44 C45 C57 175.2(3) . . . . ?
C43 C44 C45 C57 -8.2(6) . . . . ?
C38 C39 C46 C43 178.9(3) . . . . ?
C40 C39 C46 C43 -0.2(5) . . . . ?
C38 C39 C46 C35 -0.1(5) . . . . ?
C40 C39 C46 C35 -179.2(3) . . . . ?
C42 C43 C46 C39 -0.5(5) . . . . ?
C44 C43 C46 C39 -179.7(3) . . . . ?
C42 C43 C46 C35 178.6(3) . . . . ?
C44 C43 C46 C35 -0.6(4) . . . . ?
C36 C35 C46 C39 0.1(5) . . . . ?
C34 C35 C46 C39 -179.7(3) . . . . ?
C36 C35 C46 C43 -179.0(3) . . . . ?
C34 C35 C46 C43 1.1(4) . . . . ?
N32 C33 C47 O47 -164.2(3) . . . . ?
C34 C33 C47 O47 17.8(5) . . . . ?
N32 C33 C47 N48 17.3(5) . . . . ?
C34 C33 C47 N48 -160.7(3) . . . . ?
C38 C37 C49 C50 -179.9(3) . . . . ?
C36 C37 C49 C50 0.9(5) . . . . ?
C38 C37 C49 C52 58.5(4) . . . . ?
C36 C37 C49 C52 -120.7(4) . . . . ?
C38 C37 C49 C51 -60.8(4) . . . . ?
C36 C37 C49 C51 120.0(4) . . . . ?
C40 C41 C53 C56 163.2(4) . . . . ?
C42 C41 C53 C56 -22.4(6) . . . . ?
C40 C41 C53 C55 -76.8(5) . . . . ?
C42 C41 C53 C55 97.6(4) . . . . ?
C40 C41 C53 C54 40.7(5) . . . . ?
C42 C41 C53 C54 -144.9(4) . . . . ?
N31 C45 C57 O57 158.0(3) . . . . ?
C44 C45 C57 O57 -20.8(5) . . . . ?
N31 C45 C57 N58 -20.1(4) . . . . ?
C44 C45 C57 N58 161.1(3) . . . . ?
